data_7110726
loop_
_publ_author_name
'Hix, Gary B.'
'Wragg, David S.'
'Bull, Ivor'
'Morris, Russell E.'
'Wright, Paul A.'

_publ_section_title
;
 Synthesis and structure of Li2Al3(HO3PMe)2(O3PMe)4Cl&#x00B7;7H2O,an
 ionic, layered lithium aluminium methylphosphonate
;
_journal_issue 23
_journal_name_full 'Chemical Communications'
_journal_page_first 2421
_journal_paper_doi 10.1039/a907599b
_journal_year 1999
_chemical_formula_sum 'C6 H34 Al3 Cl Li2 O25 P6'
_chemical_formula_weight 822.42
_chemical_name_systematic
;
 ?
;
_space_group_IT_number 4
_symmetry_space_group_name_Hall 'P 2yb'
_symmetry_space_group_name_H-M 'P 1 21 1'
_atom_sites_solution_hydrogens geom
_atom_sites_solution_primary direct
_atom_sites_solution_secondary difmap
_audit_conform_dict_location ftp://ftp.iucr.org/cifdics/cif_core2.1beta.dic
_audit_conform_dict_name cif_core.dic
_audit_conform_dict_version 2.1beta3
_audit_creation_date 1999-09-07T10:29:20-00:00
_audit_creation_method 'WinGX routine CIF_UPDATE'
_cell_angle_alpha 90
_cell_angle_beta 95.8050(10)
_cell_angle_gamma 90
_cell_formula_units_Z 2
_cell_length_a 10.1220(3)
_cell_length_b 9.4659(2)
_cell_length_c 15.78490
_cell_measurement_temperature 150(2)
_cell_volume 1504.66(5)
_computing_structure_refinement 'SHELXL-97 (Sheldrick, 1997)'
_diffrn_ambient_temperature 150(2)
_diffrn_measured_fraction_theta_full 0.937
_diffrn_measured_fraction_theta_max 0.937
_diffrn_radiation_monochromator 'silicon (111)'
_diffrn_radiation_type synchrotron
_diffrn_radiation_wavelength 0.6894
_diffrn_reflns_av_R_equivalents 0.0874
_diffrn_reflns_av_sigmaI/netI 0.0711
_diffrn_reflns_limit_h_max 13
_diffrn_reflns_limit_h_min -13
_diffrn_reflns_limit_k_max 13
_diffrn_reflns_limit_k_min -13
_diffrn_reflns_limit_l_max 21
_diffrn_reflns_limit_l_min -22
_diffrn_reflns_number 15374
_diffrn_reflns_theta_full 30.46
_diffrn_reflns_theta_max 30.46
_diffrn_reflns_theta_min 2.29
_exptl_absorpt_coefficient_mu 0.629
_exptl_crystal_density_diffrn 1.815
_exptl_crystal_density_method 'not measured'
_exptl_crystal_F_000 844
_refine_diff_density_max 1.389
_refine_diff_density_min -0.804
_refine_diff_density_rms 0.146
_refine_ls_abs_structure_details 'Flack H D (1983), Acta Cryst. A39, 876-881'
_refine_ls_abs_structure_Flack 0.40(12)
_refine_ls_extinction_method none
_refine_ls_goodness_of_fit_ref 0.675
_refine_ls_hydrogen_treatment mixed
_refine_ls_matrix_type full
_refine_ls_number_parameters 382
_refine_ls_number_reflns 8145
_refine_ls_number_restraints 1
_refine_ls_restrained_S_all 0.675
_refine_ls_R_factor_all 0.0552
_refine_ls_R_factor_gt 0.0541
_refine_ls_shift/su_max 0.056
_refine_ls_shift/su_mean 0.009
_refine_ls_structure_factor_coef Fsqd
_refine_ls_weighting_scheme calc
_refine_ls_wR_factor_gt 0.1368
_refine_ls_wR_factor_ref 0.1379
_reflns_number_gt 7936
_reflns_number_total 8145
_reflns_threshold_expression >2sigma(I)
_cod_data_source_file 907599bsup1.cif
_cod_data_source_block stan34nc
_cod_original_cell_volume 1504.66(6)
_cod_database_code 7110726

loop_
_symmetry_equiv_pos_as_xyz
'x, y, z'
'-x, y+1/2, -z'

loop_
_atom_site_label
_atom_site_type_symbol
_atom_site_fract_x
_atom_site_fract_y
_atom_site_fract_z
_atom_site_U_iso_or_equiv
_atom_site_adp_type
_atom_site_occupancy
_atom_site_symmetry_multiplicity
_atom_site_calc_flag
_atom_site_refinement_flags
P1 P 0.59919(11) 0.02456(12) 0.07226(7) 0.0069(2) Uani 1 1 d .
P2 P 0.39520(11) 0.82101(12) -0.57080(6) 0.0068(2) Uani 1 1 d .
P3 P 0.41548(11) 0.73120(12) -0.29125(7) 0.0076(2) Uani 1 1 d .
P4 P 0.22921(11) 0.00838(13) -0.08223(7) 0.0104(2) Uani 1 1 d .
P5 P 0.59240(11) 0.11292(12) -0.20744(7) 0.0070(2) Uani 1 1 d .
P6 P 0.77176(12) 0.82968(14) -0.42139(7) 0.0108(2) Uani 1 1 d .
C1 C 0.7700(4) 0.0348(6) 0.0515(3) 0.0154(10) Uani 1 1 d .
H1A H 0.7751 0.0445 -0.0099 0.023 Uiso 1 1 calc R
H1B H 0.8164 -0.0514 0.072 0.023 Uiso 1 1 calc R
H1C H 0.8118 0.1169 0.0811 0.023 Uiso 1 1 calc R
C2 C 0.2250(5) 0.8212(6) -0.5488(3) 0.0135(9) Uani 1 1 d .
H2A H 0.1883 0.9165 -0.5574 0.02 Uiso 1 1 calc R
H2B H 0.2194 0.7919 -0.4898 0.02 Uiso 1 1 calc R
H2C H 0.1743 0.7552 -0.5874 0.02 Uiso 1 1 calc R
C3 C 0.2409(4) 0.7297(6) -0.2825(3) 0.0141(9) Uani 1 1 d .
H3A H 0.2203 0.6564 -0.2421 0.021 Uiso 1 1 calc R
H3B H 0.1932 0.7098 -0.3384 0.021 Uiso 1 1 calc R
H3C H 0.2134 0.822 -0.2624 0.021 Uiso 1 1 calc R
C4 C 0.1686(6) -0.0505(7) 0.0133(3) 0.0223(12) Uani 1 1 d .
H4A H 0.243 -0.0607 0.0578 0.033 Uiso 1 1 calc R
H4B H 0.1243 -0.1419 0.0034 0.033 Uiso 1 1 calc R
H4C H 0.1052 0.0186 0.0316 0.033 Uiso 1 1 calc R
C5 C 0.7669(4) 0.1091(7) -0.2149(3) 0.0175(10) Uani 1 1 d .
H5A H 0.7962 0.0109 -0.2194 0.026 Uiso 1 1 calc R
H5B H 0.8133 0.1523 -0.1639 0.026 Uiso 1 1 calc R
H5C H 0.7871 0.1618 -0.2654 0.026 Uiso 1 1 calc R
C6 C 0.8382(5) 0.8965(6) -0.5140(3) 0.0204(11) Uani 1 1 d .
H6A H 0.7655 0.9288 -0.5552 0.031 Uiso 1 1 calc R
H6B H 0.8878 0.8216 -0.5397 0.031 Uiso 1 1 calc R
H6C H 0.8978 0.9759 -0.498 0.031 Uiso 1 1 calc R
O1 O 0.5285(3) -0.0928(3) 0.01713(18) 0.0080(6) Uani 1 1 d .
O2 O 0.5964(3) -0.0124(4) 0.16637(19) 0.0079(6) Uani 1 1 d .
O3 O 0.5380(3) 0.1684(4) 0.04886(19) 0.0095(6) Uani 1 1 d .
O4 O 0.4723(3) 0.9351(4) -0.51653(19) 0.0090(6) Uani 1 1 d .
O5 O 0.3958(3) 0.8553(4) -0.66521(19) 0.0100(6) Uani 1 1 d .
O6 O 0.4515(3) 0.6725(4) -0.5488(2) 0.0098(6) Uani 1 1 d .
O7 O 0.4571(3) 0.5808(4) -0.31717(19) 0.0105(6) Uani 1 1 d .
O8 O 0.4394(3) 0.8237(4) -0.36768(19) 0.0095(6) Uani 1 1 d .
O9 O 0.4932(3) 0.7759(4) -0.20861(19) 0.0102(6) Uani 1 1 d .
O10 O 0.3246(3) -0.0999(4) -0.1116(2) 0.0108(6) Uani 1 1 d .
O11 O 0.0973(3) 0.0051(5) -0.1468(2) 0.0194(8) Uani 1 1 d .
O12 O 0.2807(4) 0.1578(4) -0.0750(2) 0.0161(7) Uani 1 1 d .
O13 O 0.5632(3) 0.0223(4) -0.13024(19) 0.0100(6) Uani 1 1 d .
O14 O 0.5517(3) 0.2632(4) -0.18285(19) 0.0103(6) Uani 1 1 d .
O15 O 0.5159(3) 0.0668(4) -0.29052(19) 0.0104(6) Uani 1 1 d .
O16 O 0.6851(3) -0.2284(4) -0.0838(2) 0.0131(6) Uani 1 1 d .
O17 O 0.6826(3) 0.9398(4) -0.3882(2) 0.0139(7) Uani 1 1 d .
O18 O 0.8966(4) 0.8073(5) -0.3522(2) 0.0218(8) Uani 1 1 d .
O19 O 0.7106(4) 0.6848(4) -0.4366(2) 0.0145(7) Uani 1 1 d .
O20 O 0.3469(3) 0.3264(4) -0.3028(2) 0.0122(6) Uani 1 1 d .
O21 O 0.6595(3) 0.5216(4) -0.1988(2) 0.0122(6) Uani 1 1 d .
O22 O 0.3246(3) 1.0790(4) -0.4116(2) 0.0127(6) Uani 1 1 d .
O23 O -0.0871(4) -0.4455(5) -0.2479(3) 0.0306(9) Uani 1 1 d .
O24 O 0.1122(5) 0.3353(5) -0.2246(3) 0.0355(10) Uani 1 1 d .
Cl1 Cl 1.06033(11) 1.07145(15) -0.33449(7) 0.0215(2) Uani 1 1 d .
O28 O -0.0712(4) -0.2252(5) -0.1294(3) 0.0360(10) Uani 1 1 d .
Li1 Li 0.5270(11) -0.2847(14) 0.0739(7) 0.03 Uiso 1 1 d .
Li2 Li 0.5260(11) 0.6285(14) -0.4279(7) 0.03 Uiso 1 1 d .
Al6 Al 0.50201(13) -0.15279(15) -0.09864(8) 0.0080(3) Uani 1 1 d .
Al8 Al 0.50466(16) 0.4214(2) -0.25065(10) 0.00753(18) Uani 1 1 d .
Al9 Al 0.50599(13) 0.99664(15) -0.40035(8) 0.0078(2) Uani 1 1 d .

loop_
_atom_site_aniso_label
_atom_site_aniso_U_11
_atom_site_aniso_U_22
_atom_site_aniso_U_33
_atom_site_aniso_U_23
_atom_site_aniso_U_13
_atom_site_aniso_U_12
P1 0.0105(4) 0.0048(5) 0.0053(4) 0.0000(4) 0.0001(4) 0.0004(4)
P2 0.0105(4) 0.0058(5) 0.0041(4) 0.0004(4) 0.0004(3) 0.0002(4)
P3 0.0124(5) 0.0052(5) 0.0050(4) 0.0009(4) 0.0007(4) 0.0005(4)
P4 0.0116(5) 0.0087(5) 0.0106(5) -0.0014(4) -0.0005(4) -0.0001(4)
P5 0.0119(5) 0.0046(5) 0.0044(4) -0.0002(4) -0.0001(3) 0.0003(4)
P6 0.0112(5) 0.0114(6) 0.0093(5) -0.0025(4) -0.0012(4) 0.0007(4)
C1 0.0070(17) 0.021(3) 0.018(2) 0.0026(19) 0.0002(15) 0.0017(17)
C2 0.019(2) 0.013(2) 0.0097(19) -0.0023(16) 0.0059(15) -0.0035(17)
C3 0.015(2) 0.015(2) 0.012(2) 0.0009(18) 0.0005(15) 0.0005(18)
C4 0.027(3) 0.030(3) 0.009(2) -0.002(2) 0.0015(18) -0.005(2)
C5 0.0106(19) 0.026(3) 0.016(2) 0.003(2) 0.0021(16) 0.0036(19)
C6 0.023(2) 0.018(3) 0.021(2) 0.000(2) 0.0095(19) -0.006(2)
O1 0.0156(14) 0.0039(14) 0.0038(13) 0.0005(11) -0.0021(10) -0.0011(12)
O2 0.0114(13) 0.0072(15) 0.0053(12) -0.0038(11) 0.0008(10) -0.0027(12)
O3 0.0186(15) 0.0041(14) 0.0054(13) 0.0003(11) -0.0006(11) 0.0016(12)
O4 0.0120(14) 0.0092(16) 0.0059(13) -0.0008(12) 0.0014(10) -0.0019(13)
O5 0.0178(14) 0.0083(16) 0.0040(12) 0.0032(12) 0.0010(11) 0.0010(12)
O6 0.0146(14) 0.0066(15) 0.0082(14) 0.0003(12) 0.0004(11) 0.0037(12)
O7 0.0187(15) 0.0052(15) 0.0075(13) -0.0005(12) 0.0011(11) 0.0040(12)
O8 0.0176(15) 0.0037(14) 0.0069(13) 0.0029(12) -0.0009(11) -0.0031(13)
O9 0.0181(15) 0.0092(15) 0.0025(12) -0.0006(12) -0.0022(11) -0.0027(13)
O10 0.0104(14) 0.0061(15) 0.0150(15) -0.0002(12) -0.0028(11) 0.0028(11)
O11 0.0154(15) 0.028(2) 0.0135(15) 0.0003(13) -0.0052(12) 0.0058(14)
O12 0.0161(16) 0.0104(16) 0.0220(17) -0.0037(13) 0.0029(13) -0.0016(13)
O13 0.0179(15) 0.0086(16) 0.0038(13) -0.0001(11) 0.0021(11) -0.0006(13)
O14 0.0192(15) 0.0057(15) 0.0057(13) 0.0007(12) 0.0005(11) 0.0003(13)
O15 0.0179(14) 0.0073(14) 0.0055(12) -0.0006(12) -0.0012(11) 0.0003(13)
O16 0.0127(14) 0.0152(17) 0.0114(14) 0.0052(13) 0.0010(11) 0.0042(13)
O17 0.0131(15) 0.0152(18) 0.0127(15) -0.0059(13) -0.0023(12) 0.0019(13)
O18 0.0148(15) 0.024(2) 0.0252(17) -0.0028(15) -0.0076(13) 0.0059(14)
O19 0.0171(16) 0.0100(16) 0.0162(16) -0.0037(12) 0.0003(12) -0.0020(13)
O20 0.0136(14) 0.0112(16) 0.0117(14) -0.0028(13) 0.0001(11) -0.0038(13)
O21 0.0151(14) 0.0087(16) 0.0123(15) -0.0008(12) -0.0004(12) 0.0013(13)
O22 0.0152(14) 0.0122(16) 0.0112(14) 0.0012(13) 0.0038(11) 0.0012(13)
O23 0.0267(18) 0.026(2) 0.041(2) 0.0013(17) 0.0109(16) 0.0003(16)
O24 0.037(2) 0.030(2) 0.042(2) -0.0134(19) 0.0154(19) -0.0070(18)
Cl1 0.0180(5) 0.0247(6) 0.0215(5) 0.0005(5) 0.0007(4) -0.0025(4)
O28 0.0205(18) 0.026(2) 0.061(3) 0.004(2) 0.0008(19) -0.0075(16)
Al6 0.0133(6) 0.0059(6) 0.0047(5) -0.0001(5) 0.0006(4) 0.0015(5)
Al8 0.0126(4) 0.0049(4) 0.0049(4) 0.0000(3) -0.0003(3) 0.0004(3)
Al9 0.0125(6) 0.0051(6) 0.0055(5) -0.0001(5) -0.0002(4) -0.0011(5)

loop_
_atom_type_symbol
_atom_type_description
_atom_type_scat_dispersion_real
_atom_type_scat_dispersion_imag
_atom_type_scat_source
C C 0.0033 0.0016 'International Tables Vol C Tables 4.2.6.8 and 6.1.1.4'
H H 0 0 'International Tables Vol C Tables 4.2.6.8 and 6.1.1.4'
O O 0.0106 0.006 'International Tables Vol C Tables 4.2.6.8 and 6.1.1.4'
Al Al 0.0645 0.0514 'International Tables Vol C Tables 4.2.6.8 and 6.1.1.4'
P P 0.1023 0.0942 'International Tables Vol C Tables 4.2.6.8 and 6.1.1.4'
Cl Cl 0.1484 0.1585 'International Tables Vol C Tables 4.2.6.8 and 6.1.1.4'
Li Li -0.0003 0.0001 'International Tables Vol C Tables 4.2.6.8 and 6.1.1.4'

loop_
_geom_angle_atom_site_label_1
_geom_angle_atom_site_label_2
_geom_angle_atom_site_label_3
_geom_angle
_geom_angle_site_symmetry_1
_geom_angle_site_symmetry_3
O3 P1 O2 113.11(18) . .
O3 P1 O1 110.62(18) . .
O2 P1 O1 109.29(18) . .
O3 P1 C1 106.4(2) . .
O2 P1 C1 107.6(2) . .
O1 P1 C1 109.7(2) . .
O3 P1 Li1 140.8(3) . .
O2 P1 Li1 75.0(3) . .
O1 P1 Li1 37.5(3) . .
C1 P1 Li1 107.0(3) . .
O5 P2 O4 110.02(19) . .
O5 P2 O6 112.03(19) . .
O4 P2 O6 111.00(19) . .
O5 P2 C2 106.7(2) . .
O4 P2 C2 109.6(2) . .
O6 P2 C2 107.3(2) . .
O5 P2 Li2 76.2(3) . 2_654
O4 P2 Li2 37.7(3) . 2_654
O6 P2 Li2 142.0(2) . 2_654
C2 P2 Li2 105.1(3) . 2_654
O5 P2 Li2 142.6(3) . .
O4 P2 Li2 81.5(3) . .
O6 P2 Li2 34.7(3) . .
C2 P2 Li2 102.0(3) . .
Li2 P2 Li2 118.63(18) 2_654 .
O9 P3 O8 114.20(19) . .
O9 P3 O7 110.6(2) . .
O8 P3 O7 104.41(18) . .
O9 P3 C3 111.6(2) . .
O8 P3 C3 107.6(2) . .
O7 P3 C3 108.1(2) . .
O9 P3 Li2 124.5(3) . .
O8 P3 Li2 57.8(3) . .
O7 P3 Li2 46.8(3) . .
C3 P3 Li2 123.3(3) . .
O12 P4 O10 115.6(2) . .
O12 P4 O11 109.1(2) . .
O10 P4 O11 108.1(2) . .
O12 P4 C4 112.2(3) . .
O10 P4 C4 109.5(3) . .
O11 P4 C4 101.4(2) . .
O15 P5 O14 110.9(2) . .
O15 P5 O13 113.63(19) . .
O14 P5 O13 103.70(18) . .
O15 P5 C5 111.1(2) . .
O14 P5 C5 109.1(2) . .
O13 P5 C5 108.1(2) . .
O15 P5 Li1 123.1(3) . 2_655
O14 P5 Li1 47.4(3) . 2_655
O13 P5 Li1 56.6(3) . 2_655
C5 P5 Li1 125.5(3) . 2_655
O17 P6 O19 115.6(2) . .
O17 P6 O18 108.3(2) . .
O19 P6 O18 105.7(2) . .
O17 P6 C6 109.1(2) . .
O19 P6 C6 111.9(2) . .
O18 P6 C6 105.6(2) . .
O17 P6 Li2 86.0(3) . .
O19 P6 Li2 29.7(3) . .
O18 P6 Li2 120.9(3) . .
C6 P6 Li2 123.6(3) . .
P1 O1 Al6 140.2(2) . .
P1 O1 Li1 114.8(4) . .
Al6 O1 Li1 98.6(4) . .
P1 O2 Al8 146.5(2) . 2_645
P1 O3 Al6 141.5(2) . 2_655
P1 O3 Li1 120.7(4) . 2_655
Al6 O3 Li1 97.8(4) 2_655 2_655
P2 O4 Al9 140.7(2) . .
P2 O4 Li2 114.7(4) . 2_654
Al9 O4 Li2 97.5(4) . 2_654
P2 O5 Al8 145.8(2) . 2_654
P2 O6 Al9 142.3(2) . 2_644
P2 O6 Li2 119.6(4) . .
Al9 O6 Li2 97.9(4) 2_644 .
P3 O7 Al8 130.75(19) . .
P3 O7 Li2 98.7(4) . .
Al8 O7 Li2 125.4(4) . .
P3 O8 Al9 144.3(2) . .
P3 O8 Li2 87.9(3) . .
Al9 O8 Li2 115.4(3) . .
P3 O9 Al6 151.6(2) . 1_565
P4 O10 Al6 142.1(2) . .
P4 O12 Li1 125.4(4) . 2_655
P5 O13 Al6 143.6(2) . .
P5 O13 Li1 88.8(3) . 2_655
Al6 O13 Li1 117.1(3) . 2_655
P5 O14 Al8 130.7(2) . .
P5 O14 Li1 98.4(4) . 2_655
Al8 O14 Li1 124.5(4) . 2_655
P5 O15 Al9 152.6(2) . 1_545
P6 O17 Al9 140.2(2) . .
P6 O19 Li2 127.8(4) . .
O1 Li1 O14 101.3(6) . 2_645
O1 Li1 O12 101.3(5) . 2_645
O14 Li1 O12 121.0(6) 2_645 2_645
O1 Li1 O3 77.9(4) . 2_645
O14 Li1 O3 138.1(6) 2_645 2_645
O12 Li1 O3 99.7(5) 2_645 2_645
O1 Li1 O13 156.7(6) . 2_645
O14 Li1 O13 68.7(4) 2_645 2_645
O12 Li1 O13 101.9(5) 2_645 2_645
O3 Li1 O13 95.4(5) 2_645 2_645
O1 Li1 P5 133.4(6) . 2_645
O14 Li1 P5 34.2(2) 2_645 2_645
O12 Li1 P5 113.7(5) 2_645 2_645
O3 Li1 P5 122.4(5) 2_645 2_645
O13 Li1 P5 34.64(18) 2_645 2_645
O1 Li1 Al6 39.2(2) . .
O14 Li1 Al6 132.8(6) 2_645 .
O12 Li1 Al6 96.5(4) 2_645 .
O3 Li1 Al6 39.8(2) 2_645 .
O13 Li1 Al6 134.1(5) 2_645 .
P5 Li1 Al6 148.8(4) 2_645 .
O1 Li1 P1 27.6(2) . .
O14 Li1 P1 84.6(4) 2_645 .
O12 Li1 P1 91.6(4) 2_645 .
O3 Li1 P1 105.0(5) 2_645 .
O13 Li1 P1 153.3(5) 2_645 .
P5 Li1 P1 118.7(4) 2_645 .
Al6 Li1 P1 65.5(3) . .
O19 Li2 O7 122.8(6) . .
O19 Li2 O6 98.4(5) . .
O7 Li2 O6 137.9(6) . .
O19 Li2 O4 99.5(5) . 2_644
O7 Li2 O4 101.1(6) . 2_644
O6 Li2 O4 78.3(4) . 2_644
O19 Li2 O8 102.5(6) . .
O7 Li2 O8 68.7(4) . .
O6 Li2 O8 96.0(5) . .
O4 Li2 O8 157.8(6) 2_644 .
O19 Li2 P3 115.5(5) . .
O7 Li2 P3 34.5(2) . .
O6 Li2 P3 122.2(5) . .
O4 Li2 P3 133.6(5) 2_644 .
O8 Li2 P3 34.35(18) . .
O19 Li2 Al9 93.9(4) . 2_644
O7 Li2 Al9 133.4(6) . 2_644
O6 Li2 Al9 39.7(2) . 2_644
O4 Li2 Al9 39.9(2) 2_644 2_644
O8 Li2 Al9 134.9(5) . 2_644
P3 Li2 Al9 149.5(4) . 2_644
O19 Li2 P2 90.4(4) . 2_644
O7 Li2 P2 84.5(4) . 2_644
O6 Li2 P2 105.4(5) . 2_644
O4 Li2 P2 27.6(2) 2_644 2_644
O8 Li2 P2 153.2(5) . 2_644
P3 Li2 P2 118.8(4) . 2_644
Al9 Li2 P2 66.0(3) 2_644 2_644
O19 Li2 P2 97.5(5) . .
O7 Li2 P2 127.6(5) . .
O6 Li2 P2 25.7(2) . .
O4 Li2 P2 103.8(4) 2_644 .
O8 Li2 P2 71.0(3) . .
P3 Li2 P2 100.9(4) . .
Al9 Li2 P2 65.4(2) 2_644 .
P2 Li2 P2 131.1(4) 2_644 .
O19 Li2 P6 22.5(2) . .
O7 Li2 P6 117.1(5) . .
O6 Li2 P6 97.2(4) . .
O4 Li2 P6 121.5(5) 2_644 .
O8 Li2 P6 80.3(4) . .
P3 Li2 P6 98.4(4) . .
Al9 Li2 P6 107.4(3) 2_644 .
P2 Li2 P6 112.2(3) 2_644 .
P2 Li2 P6 86.9(3) . .
O13 Al6 O10 94.32(16) . .
O13 Al6 O9 93.41(15) . 1_545
O10 Al6 O9 92.32(15) . 1_545
O13 Al6 O1 88.46(15) . .
O10 Al6 O1 93.78(15) . .
O9 Al6 O1 173.47(17) 1_545 .
O13 Al6 O3 169.83(16) . 2_645
O10 Al6 O3 92.36(16) . 2_645
O9 Al6 O3 93.98(16) 1_545 2_645
O1 Al6 O3 83.45(14) . 2_645
O13 Al6 O16 91.19(16) . .
O10 Al6 O16 174.39(18) . .
O9 Al6 O16 86.29(15) 1_545 .
O1 Al6 O16 87.42(15) . .
O3 Al6 O16 82.33(16) 2_645 .
O13 Al6 Li1 128.3(3) . .
O10 Al6 Li1 101.8(2) . .
O9 Al6 Li1 133.9(3) 1_545 .
O1 Al6 Li1 42.2(3) . .
O3 Al6 Li1 42.4(3) 2_645 .
O16 Al6 Li1 75.4(2) . .
O5 Al8 O2 179.6(2) 2_644 2_655
O5 Al8 O7 89.89(16) 2_644 .
O2 Al8 O7 90.04(15) 2_655 .
O5 Al8 O14 90.80(16) 2_644 .
O2 Al8 O14 89.26(15) 2_655 .
O7 Al8 O14 179.3(2) . .
O5 Al8 O21 89.61(16) 2_644 .
O2 Al8 O21 90.75(15) 2_655 .
O7 Al8 O21 89.64(17) . .
O14 Al8 O21 90.11(16) . .
O5 Al8 O20 91.33(16) 2_644 .
O2 Al8 O20 88.32(15) 2_655 .
O7 Al8 O20 88.95(17) . .
O14 Al8 O20 91.30(17) . .
O21 Al8 O20 178.3(2) . .
O15 Al9 O17 92.68(15) 1_565 .
O15 Al9 O8 92.45(16) 1_565 .
O17 Al9 O8 95.08(17) . .
O15 Al9 O6 95.01(16) 1_565 2_654
O17 Al9 O6 92.32(17) . 2_654
O8 Al9 O6 169.23(16) . 2_654
O15 Al9 O4 172.27(16) 1_565 .
O17 Al9 O4 94.98(15) . .
O8 Al9 O4 87.91(15) . .
O6 Al9 O4 83.67(15) 2_654 .
O15 Al9 O22 84.53(15) 1_565 .
O17 Al9 O22 173.68(19) . .
O8 Al9 O22 90.71(16) . .
O6 Al9 O22 82.29(16) 2_654 .
O4 Al9 O22 87.74(14) . .
O15 Al9 Li2 134.0(3) 1_565 2_654
O17 Al9 Li2 103.3(2) . 2_654
O8 Al9 Li2 127.8(3) . 2_654
O6 Al9 Li2 42.4(3) 2_654 2_654
O4 Al9 Li2 42.7(3) . 2_654
O22 Al9 Li2 74.9(2) . 2_654

loop_
_geom_bond_atom_site_label_1
_geom_bond_atom_site_label_2
_geom_bond_distance
_geom_bond_site_symmetry_2
P1 O3 1.526(4) .
P1 O2 1.529(3) .
P1 O1 1.542(3) .
P1 C1 1.795(4) .
P1 Li1 3.018(13) .
P2 O5 1.526(3) .
P2 O4 1.541(3) .
P2 O6 1.543(4) .
P2 C2 1.791(5) .
P2 Li2 3.019(13) 2_654
P2 Li2 3.091(12) .
P3 O9 1.514(3) .
P3 O8 1.530(3) .
P3 O7 1.551(4) .
P3 C3 1.786(5) .
P3 Li2 2.709(11) .
P4 O12 1.508(4) .
P4 O10 1.513(4) .
P4 O11 1.596(4) .
P4 C4 1.774(5) .
P5 O15 1.518(3) .
P5 O14 1.541(4) .
P5 O13 1.543(3) .
P5 C5 1.782(5) .
P5 Li1 2.713(11) 2_655
P6 O17 1.507(4) .
P6 O19 1.514(4) .
P6 O18 1.598(4) .
P6 C6 1.786(5) .
P6 Li2 3.126(12) .
O1 Al6 1.907(3) .
O1 Li1 2.026(13) .
O2 Al8 1.867(4) 2_645
O3 Al6 1.926(4) 2_655
O3 Li1 2.031(12) 2_655
O4 Al9 1.922(3) .
O4 Li2 2.031(13) 2_654
O5 Al8 1.855(4) 2_654
O6 Al9 1.916(4) 2_644
O6 Li2 2.023(12) .
O7 Al8 1.873(4) .
O7 Li2 1.999(12) .
O8 Al9 1.863(4) .
O8 Li2 2.293(13) .
O9 Al6 1.856(3) 1_565
O10 Al6 1.855(3) .
O12 Li1 2.019(12) 2_655
O13 Al6 1.856(4) .
O13 Li1 2.265(13) 2_655
O14 Al8 1.874(4) .
O14 Li1 2.019(12) 2_655
O15 Al9 1.850(3) 1_545
O16 Al6 1.979(3) .
O17 Al9 1.858(4) .
O19 Li2 1.961(12) .
O20 Al8 1.941(4) .
O21 Al8 1.941(4) .
O22 Al9 1.986(4) .
Li1 O14 2.019(12) 2_645
Li1 O12 2.019(12) 2_645
Li1 O3 2.031(12) 2_645
Li1 O13 2.265(13) 2_645
Li1 P5 2.713(11) 2_645
Li1 Al6 2.983(12) .
Li2 O4 2.031(13) 2_644
Li2 Al9 2.972(12) 2_644
Li2 P2 3.019(13) 2_644
Al6 O9 1.856(3) 1_545
Al6 O3 1.926(4) 2_645
Al8 O5 1.855(4) 2_644
Al8 O2 1.867(4) 2_655
Al9 O15 1.850(3) 1_565
Al9 O6 1.916(4) 2_654
Al9 Li2 2.972(12) 2_654
